data_4078841
loop_
_publ_author_name
'Sivaram, Haresh'
'Tan, Jackie'
'Huynh, Han Vinh'

_publ_section_title
;
 Syntheses, Characterizations, and a Preliminary Comparative Cytotoxicity
 Study of Gold(I) and Gold(III) Complexes Bearing Benzimidazole- and
 Pyrazole-Derived N-Heterocyclic Carbenes
;
_journal_issue 16
_journal_name_full Organometallics
_journal_page_first 5875
_journal_paper_doi 10.1021/om300444c
_journal_volume 31
_journal_year 2012
_chemical_formula_sum 'C26 H36 Au Cl2 F6 N4 P'
_chemical_formula_weight 817.42
_chemical_name_systematic
; 
 ? 
;
_space_group_IT_number 70
_symmetry_cell_setting orthorhombic
_symmetry_space_group_name_Hall '-F 2uv 2vw'
_symmetry_space_group_name_H-M 'F d d d :2'
_atom_sites_solution_hydrogens geom
_atom_sites_solution_primary direct
_atom_sites_solution_secondary difmap
_audit_creation_method SHELXL-97
_cell_angle_alpha 90.00
_cell_angle_beta 90.00
_cell_angle_gamma 90.00
_cell_formula_units_Z 8
_cell_length_a 12.8544(6)
_cell_length_b 18.6376(8)
_cell_length_c 24.9384(11)
_cell_measurement_reflns_used 7313
_cell_measurement_temperature 100(2)
_cell_measurement_theta_max 27.50
_cell_measurement_theta_min 2.73
_cell_volume 5974.6(5)
_computing_cell_refinement 'Bruker SMART'
_computing_data_collection 'Bruker SMART'
_computing_data_reduction 'Bruker SAINT'
_computing_molecular_graphics 'Bruker SHELXTL'
_computing_publication_material 'Bruker SHELXTL'
_computing_structure_refinement 'SHELXL-97 (Sheldrick, 1997)'
_computing_structure_solution 'SHELXS-97 (Sheldrick, 1990)'
_diffrn_ambient_temperature 100(2)
_diffrn_measured_fraction_theta_full 1.000
_diffrn_measured_fraction_theta_max 1.000
_diffrn_measurement_device_type 'CCD area detector'
_diffrn_measurement_method 'phi and omega scans'
_diffrn_radiation_monochromator graphite
_diffrn_radiation_source 'fine-focus sealed tube'
_diffrn_radiation_type MoK\a
_diffrn_radiation_wavelength 0.71073
_diffrn_reflns_av_R_equivalents 0.0274
_diffrn_reflns_av_sigmaI/netI 0.0197
_diffrn_reflns_limit_h_max 16
_diffrn_reflns_limit_h_min -16
_diffrn_reflns_limit_k_max 18
_diffrn_reflns_limit_k_min -24
_diffrn_reflns_limit_l_max 23
_diffrn_reflns_limit_l_min -32
_diffrn_reflns_number 10102
_diffrn_reflns_theta_full 27.49
_diffrn_reflns_theta_max 27.49
_diffrn_reflns_theta_min 2.09
_exptl_absorpt_coefficient_mu 5.219
_exptl_absorpt_correction_T_max 0.3673
_exptl_absorpt_correction_T_min 0.2293
_exptl_absorpt_correction_type multi-scan
_exptl_absorpt_process_details 'Sadabs, (Sheldrick 2008)'
_exptl_crystal_colour Colourless
_exptl_crystal_density_diffrn 1.818
_exptl_crystal_density_meas ?
_exptl_crystal_density_method 'not measured'
_exptl_crystal_description Block
_exptl_crystal_F_000 3216
_exptl_crystal_size_max 0.40
_exptl_crystal_size_mid 0.40
_exptl_crystal_size_min 0.24
_refine_diff_density_max 0.743
_refine_diff_density_min -1.417
_refine_diff_density_rms 0.107
_refine_ls_extinction_method none
_refine_ls_goodness_of_fit_ref 1.075
_refine_ls_hydrogen_treatment constr
_refine_ls_matrix_type full
_refine_ls_number_parameters 101
_refine_ls_number_reflns 1722
_refine_ls_number_restraints 0
_refine_ls_restrained_S_all 1.075
_refine_ls_R_factor_all 0.0179
_refine_ls_R_factor_gt 0.0162
_refine_ls_shift/su_max 0.001
_refine_ls_shift/su_mean 0.000
_refine_ls_structure_factor_coef Fsqd
_refine_ls_weighting_details 'calc w=1/[\s^2^(Fo^2^)+(0.0235P)^2^+12.1644P] where P=(Fo^2^+2Fc^2^)/3'
_refine_ls_weighting_scheme calc
_refine_ls_wR_factor_gt 0.0397
_refine_ls_wR_factor_ref 0.0407
_reflns_number_gt 1606
_reflns_number_total 1722
_reflns_threshold_expression >2sigma(I)
_cod_data_source_file om300444c_si_002.cif
_cod_data_source_block '[AuCl2(iPr2-bimy)2]PF6(8)'
_cod_depositor_comments
;
The following automatic conversions were performed:

'_symmetry_cell_setting' value 'Orthorhombic' changed to
'orthorhombic' according to
/home/saulius/struct/CIF-dictionaries/cif_core.dic dictionary named
'cif_core.dic' version 2.4.2 from
2011-04-26.

'_exptl_absorpt_correction_type' value 'Multi-scan'
changed to 'multi-scan' according to
/home/saulius/struct/CIF-dictionaries/cif_core.dic dictionary named
'cif_core.dic' version 2.4.2 from 2011-04-26.

Automatic conversion script
Id: cif_fix_values 1891 2012-01-12 08:04:46Z andrius 

The following automatic conversions were performed:

'_exptl_crystal_density_meas' value 'Not Measured' was changed to '?'
- the value is perceived as not measured.

Automatic conversion script
Id: cif_fix_values 3008 2015-01-20 13:52:24Z robertas 
;
_cod_original_sg_symbol_H-M Fddd
_cod_database_code 4078841

loop_
_symmetry_equiv_pos_as_xyz
'x, y, z'
'-x+3/4, -y+3/4, z'
'-x+3/4, y, -z+3/4'
'x, -y+3/4, -z+3/4'
'x, y+1/2, z+1/2'
'-x+3/4, -y+5/4, z+1/2'
'-x+3/4, y+1/2, -z+5/4'
'x, -y+5/4, -z+5/4'
'x+1/2, y, z+1/2'
'-x+5/4, -y+3/4, z+1/2'
'-x+5/4, y, -z+5/4'
'x+1/2, -y+3/4, -z+5/4'
'x+1/2, y+1/2, z'
'-x+5/4, -y+5/4, z'
'-x+5/4, y+1/2, -z+3/4'
'x+1/2, -y+5/4, -z+3/4'
'-x, -y, -z'
'x-3/4, y-3/4, -z'
'x-3/4, -y, z-3/4'
'-x, y-3/4, z-3/4'
'-x, -y+1/2, -z+1/2'
'x-3/4, y-1/4, -z+1/2'
'x-3/4, -y+1/2, z-1/4'
'-x, y-1/4, z-1/4'
'-x+1/2, -y, -z+1/2'
'x-1/4, y-3/4, -z+1/2'
'x-1/4, -y, z-1/4'
'-x+1/2, y-3/4, z-1/4'
'-x+1/2, -y+1/2, -z'
'x-1/4, y-1/4, -z'
'x-1/4, -y+1/2, z-3/4'
'-x+1/2, y-1/4, z-3/4'

loop_
_atom_site_label
_atom_site_type_symbol
_atom_site_fract_x
_atom_site_fract_y
_atom_site_fract_z
_atom_site_U_iso_or_equiv
_atom_site_adp_type
_atom_site_occupancy
_atom_site_symmetry_multiplicity
_atom_site_calc_flag
_atom_site_refinement_flags
Au1 Au 0.6250 0.6250 0.6250 0.00911(6) Uani 1 4 d S
Cl1 Cl 0.58222(9) 0.50626(5) 0.62232(4) 0.0190(2) Uani 0.50 1 d P
N1 N 0.54052(13) 0.63384(8) 0.51197(7) 0.0120(3) Uani 1 1 d .
C1 C 0.6250 0.6250 0.54289(12) 0.0110(5) Uani 1 2 d S
C2 C 0.57140(16) 0.63122(10) 0.45824(8) 0.0158(4) Uani 1 1 d .
C3 C 0.51602(19) 0.63932(15) 0.41058(9) 0.0272(5) Uani 1 1 d .
H3 H 0.4435 0.6490 0.4105 0.033 Uiso 1 1 calc R
C4 C 0.5720(2) 0.63250(19) 0.36329(11) 0.0401(8) Uani 1 1 d .
H4 H 0.5370 0.6382 0.3300 0.048 Uiso 1 1 calc R
C5 C 0.43219(15) 0.63750(10) 0.53264(8) 0.0136(4) Uani 1 1 d .
H5 H 0.4367 0.6372 0.5727 0.016 Uiso 1 1 calc R
C6 C 0.37279(15) 0.57027(13) 0.51623(10) 0.0208(5) Uani 1 1 d .
H6A H 0.3671 0.5685 0.4771 0.031 Uiso 1 1 calc R
H6B H 0.3030 0.5714 0.5320 0.031 Uiso 1 1 calc R
H6C H 0.4101 0.5277 0.5290 0.031 Uiso 1 1 calc R
C7 C 0.37939(16) 0.70709(14) 0.51676(11) 0.0243(5) Uani 1 1 d .
H7A H 0.4209 0.7478 0.5295 0.037 Uiso 1 1 calc R
H7B H 0.3100 0.7091 0.5329 0.037 Uiso 1 1 calc R
H7C H 0.3732 0.7094 0.4776 0.037 Uiso 1 1 calc R
P1 P 0.1250 0.6250 0.6250 0.0180(2) Uani 1 4 d S
F1 F 0.1250 0.6250 0.56067(9) 0.0343(5) Uani 1 2 d S
F2 F 0.1250 0.71012(14) 0.6250 0.0543(8) Uani 1 2 d S
F3 F 0.00089(16) 0.6250 0.6250 0.0417(6) Uani 1 2 d S

loop_
_atom_site_aniso_label
_atom_site_aniso_U_11
_atom_site_aniso_U_22
_atom_site_aniso_U_33
_atom_site_aniso_U_23
_atom_site_aniso_U_13
_atom_site_aniso_U_12
Au1 0.00875(8) 0.01126(8) 0.00732(8) 0.000 0.000 0.000
Cl1 0.0354(5) 0.0112(4) 0.0106(4) -0.0007(3) 0.0016(4) -0.0046(4)
N1 0.0106(8) 0.0177(8) 0.0077(8) -0.0003(6) -0.0006(6) -0.0005(6)
C1 0.0125(12) 0.0109(12) 0.0094(12) 0.000 0.000 -0.0005(9)
C2 0.0147(10) 0.0228(10) 0.0099(9) 0.0000(7) 0.0004(8) -0.0057(7)
C3 0.0166(10) 0.0514(15) 0.0137(11) 0.0034(10) -0.0036(8) -0.0087(10)
C4 0.0245(14) 0.084(2) 0.0115(10) 0.0030(12) -0.0045(10) -0.0212(14)
C5 0.0094(8) 0.0193(9) 0.0122(9) 0.0001(7) 0.0004(7) -0.0002(7)
C6 0.0162(10) 0.0255(11) 0.0209(11) -0.0049(9) 0.0039(8) -0.0054(8)
C7 0.0167(10) 0.0243(12) 0.0321(13) 0.0039(10) -0.0011(9) 0.0032(8)
P1 0.0119(5) 0.0238(6) 0.0182(5) 0.000 0.000 0.000
F1 0.0189(10) 0.0640(16) 0.0201(11) 0.000 0.000 0.0022(8)
F2 0.078(2) 0.0240(12) 0.0604(19) 0.000 0.0151(14) 0.000
F3 0.0123(9) 0.088(2) 0.0250(11) 0.0135(10) 0.000 0.000

loop_
_atom_type_symbol
_atom_type_description
_atom_type_scat_dispersion_real
_atom_type_scat_dispersion_imag
_atom_type_scat_source
C C 0.0033 0.0016 'International Tables Vol C Tables 4.2.6.8 and 6.1.1.4'
H H 0.0000 0.0000 'International Tables Vol C Tables 4.2.6.8 and 6.1.1.4'
N N 0.0061 0.0033 'International Tables Vol C Tables 4.2.6.8 and 6.1.1.4'
F F 0.0171 0.0103 'International Tables Vol C Tables 4.2.6.8 and 6.1.1.4'
P P 0.1023 0.0942 'International Tables Vol C Tables 4.2.6.8 and 6.1.1.4'
Cl Cl 0.1484 0.1585 'International Tables Vol C Tables 4.2.6.8 and 6.1.1.4'
Au Au -2.0133 8.8022 'International Tables Vol C Tables 4.2.6.8 and 6.1.1.4'

loop_
_geom_angle_atom_site_label_1
_geom_angle_atom_site_label_2
_geom_angle_atom_site_label_3
_geom_angle
_geom_angle_site_symmetry_1
_geom_angle_site_symmetry_3
C1 Au1 C1 180.000(1) 11 .
C1 Au1 Cl1 91.68(2) 11 14
C1 Au1 Cl1 88.32(2) . 14
C1 Au1 Cl1 88.32(2) 11 8
C1 Au1 Cl1 91.68(2) . 8
Cl1 Au1 Cl1 28.11(6) 14 8
C1 Au1 Cl1 91.68(2) 11 .
C1 Au1 Cl1 88.32(2) . .
Cl1 Au1 Cl1 176.65(4) 14 .
Cl1 Au1 Cl1 152.10(6) 8 .
C1 Au1 Cl1 88.32(2) 11 11
C1 Au1 Cl1 91.68(2) . 11
Cl1 Au1 Cl1 152.10(6) 14 11
Cl1 Au1 Cl1 176.65(4) 8 11
Cl1 Au1 Cl1 28.11(6) . 11
Cl1 Cl1 Au1 75.95(3) 11 .
C1 N1 C2 108.46(18) . .
C1 N1 C5 124.35(17) . .
C2 N1 C5 126.87(16) . .
N1 C1 N1 109.8(2) . 14
N1 C1 Au1 125.08(12) . .
N1 C1 Au1 125.08(12) 14 .
C3 C2 C2 121.45(13) . 14
C3 C2 N1 131.9(2) . .
C2 C2 N1 106.61(11) 14 .
C4 C3 C2 116.7(2) . .
C3 C4 C4 121.78(16) . 14
N1 C5 C7 111.58(16) . .
N1 C5 C6 109.80(16) . .
C7 C5 C6 114.14(18) . .
F2 P1 F2 180.0 . 14_455
F2 P1 F3 90.000(1) . .
F2 P1 F3 90.000(1) 14_455 .
F2 P1 F3 90.000(1) . 14_455
F2 P1 F3 90.000(1) 14_455 14_455
F3 P1 F3 180.0 . 14_455
F2 P1 F1 90.0 . 11_455
F2 P1 F1 90.0 14_455 11_455
F3 P1 F1 90.0 . 11_455
F3 P1 F1 90.0 14_455 11_455
F2 P1 F1 90.000(1) . .
F2 P1 F1 90.000(1) 14_455 .
F3 P1 F1 90.0 . .
F3 P1 F1 90.0 14_455 .
F1 P1 F1 180.000(1) 11_455 .

loop_
_geom_bond_atom_site_label_1
_geom_bond_atom_site_label_2
_geom_bond_distance
_geom_bond_site_symmetry_2
Au1 C1 2.048(3) 11
Au1 C1 2.048(3) .
Au1 Cl1 2.2812(10) 14
Au1 Cl1 2.2812(10) 8
Au1 Cl1 2.2812(10) .
Au1 Cl1 2.2812(10) 11
Cl1 Cl1 1.108(2) 11
N1 C1 1.342(2) .
N1 C2 1.398(3) .
N1 C5 1.486(2) .
C1 N1 1.342(2) 14
C2 C3 1.394(3) .
C2 C2 1.397(4) 14
C3 C4 1.388(4) .
C4 C4 1.390(6) 14
C5 C7 1.517(3) .
C5 C6 1.523(3) .
P1 F2 1.586(3) .
P1 F2 1.586(3) 14_455
P1 F3 1.595(2) .
P1 F3 1.595(2) 14_455
P1 F1 1.604(2) 11_455
P1 F1 1.604(2) .
